data_2002947
loop_
_publ_author_name
'Infantes, L.'
'Foces-Foces, C.'
Elguero,J.

_publ_section_title
;
 3(5),4-Dimethyl- and 3,4,5-trimethylpyrazole at 200K. X-ray
 crystallography and quantum-chemical analysis
;
_journal_issue 3
_journal_name_full 'Acta Crystallographica Section B'
_journal_page_first 441
_journal_page_last 447
_journal_paper_doi 10.1107/S0108768198014013
_journal_volume 55
_journal_year 1999
_chemical_formula_moiety 'C6 H10 N2'
_chemical_formula_sum 'C6 H10 N2'
_chemical_formula_weight 110.2
_chemical_melting_point .411E-305
_chemical_name_systematic 3,4,5-trimethylpyrazole
_space_group_IT_number 15
_symmetry_cell_setting monoclinic
_symmetry_space_group_name_Hall '-I 2ya'
_symmetry_space_group_name_H-M 'I 1 2/a 1'
_audit_creation_method from_xtal_archive_file_using_CIFIO
_cell_angle_alpha 90.00000
_cell_angle_beta 90.696(9)
_cell_angle_gamma 90.00000
_cell_formula_units_Z 12
_cell_length_a 14.1911(9)
_cell_length_b 8.2520(6)
_cell_length_c 16.7382(19)
_cell_measurement_reflns_used 43
_cell_measurement_temperature 200
_cell_measurement_theta_max 45.0
_cell_measurement_theta_min 5.2
_cell_volume 1960.0(3)
_computing_cell_refinement 'LSUCRE (Appleman, 1984)'
_computing_data_collection 'Philips PW1100 (Hornstra & Vossers, 1973)'
_computing_data_reduction xtal_DIFDAT_SORTRF_ADDREF
_computing_molecular_graphics xtal_ORTEP
_computing_publication_material xtal_BONDLA_CIFIO
_computing_structure_refinement 'xtal_CRYLSQ (Hall et al., 1997)'
_computing_structure_solution 'SIR92 (Altomare et al., 1994)'
_diffrn_ambient_temperature 200
_diffrn_measurement_device 'Philips PW1100 diffractometer'
_diffrn_measurement_method '\w/2\q scans'
_diffrn_radiation_monochromator graphite
_diffrn_radiation_source xray_tube
_diffrn_radiation_type 'Cu K\a'
_diffrn_radiation_wavelength 1.5418
_diffrn_reflns_av_R_equivalents .024
_diffrn_reflns_av_sigmaI/netI .013
_diffrn_reflns_limit_h_max 16
_diffrn_reflns_limit_h_min -16
_diffrn_reflns_limit_k_max 9
_diffrn_reflns_limit_k_min 0
_diffrn_reflns_limit_l_max 19
_diffrn_reflns_limit_l_min 0
_diffrn_reflns_number 1863
_diffrn_reflns_reduction_process perpendicular_monochr_Lp
_diffrn_reflns_theta_max 65.08
_diffrn_reflns_theta_min 5.29
_diffrn_standards_decay_% 0
_diffrn_standards_interval_time 90
_diffrn_standards_number 2
_exptl_absorpt_coefficient_mu 0.546
_exptl_absorpt_correction_type none
_exptl_crystal_colour colourless
_exptl_crystal_density_diffrn 1.12
_exptl_crystal_density_method 'not measured'
_exptl_crystal_description 'Rectangular prism'
_exptl_crystal_F_000 720
_exptl_crystal_size_max 0.67
_exptl_crystal_size_mid 0.27
_exptl_crystal_size_min 0.17
_refine_diff_density_max 0.22
_refine_diff_density_min -0.20
_refine_ls_abs_structure_details none
_refine_ls_extinction_coef 390.(10)
_refine_ls_extinction_method Zachariasen
_refine_ls_goodness_of_fit_all .913
_refine_ls_goodness_of_fit_obs .887
_refine_ls_hydrogen_treatment refall
_refine_ls_matrix_type full
_refine_ls_number_constraints 0
_refine_ls_number_parameters 182
_refine_ls_number_reflns 1366
_refine_ls_number_restraints 0
_refine_ls_R_factor_all .059
_refine_ls_R_factor_obs .048
_refine_ls_shift/esd_max .07
_refine_ls_shift/esd_mean .006
_refine_ls_structure_factor_coef F
_refine_ls_weighting_details 'w = k/[(A+B Fo)^2^(C+D(sin\q)/\l)]'
_refine_ls_weighting_scheme calc
_refine_ls_wR_factor_all .063
_refine_ls_wR_factor_obs .054
_reflns_number_observed 1372
_reflns_number_total 1680
_reflns_observed_criterion I>2\s(I)
_cod_data_source_file bm0017.cif
_cod_data_source_block II
_cod_depositor_comments
;
The following automatic conversions were performed:

'_chemical_melting_point' value '411-412' was changed to '411.5(5)' -
the average value was taken and precision was
estimated.

'_geom_hbond_publ_flag' value 'Yes' changed to 'yes'
according to /home/saulius/struct/CIF-dictionaries/cif_core.dic
dictionary named 'cif_core.dic' version 2.4.1 from 2010-06-29 (3
times).

Automatic conversion script
Id: cif_fix_values 1715 2011-07-08 13:25:40Z adriana 

The following automatic conversions were performed:

'_refine_ls_weighting_scheme' value 'w = k/[(A+B
Fo)^2^(C+D(sin\q)/\l)]' was changed to 'calc'. New tag
'_refine_ls_weighting_details' was created. The value of the new tag
was set to 'w = k/[(A+B Fo)^2^(C+D(sin\q)/\l)]'.

Automatic conversion script
Id: cif_fix_values 3143 2015-03-26 13:38:13Z robertas 
;
_cod_original_sg_symbol_H-M 'I 2/a'
_cod_database_code 2002947
_cod_database_fobs_code 2002947

loop_
_symmetry_equiv_pos_as_xyz
+x,+y,+z
1/2-x,+y,-z
-x,-y,-z
1/2+x,-y,+z
1/2+x,1/2+y,1/2+z
-x,1/2+y,1/2-z
1/2-x,1/2-y,1/2-z
+x,1/2-y,1/2+z

loop_
_atom_site_aniso_label
_atom_site_aniso_U_11
_atom_site_aniso_U_22
_atom_site_aniso_U_33
_atom_site_aniso_U_12
_atom_site_aniso_U_13
_atom_site_aniso_U_23
N21 .0495(9) .0359(8) .0444(8) -.0024(7) -.0017(7) -.0055(7)
N22 .0419(8) .0401(8) .0425(8) -.0021(6) .0040(6) -.0026(6)
C23 .0449(9) .0334(8) .0446(9) .0014(7) .0005(7) -.0006(7)
C24 .0410(9) .0354(8) .0456(9) .0022(7) -.0008(7) .0003(7)
C25 .0470(9) .0371(9) .0443(9) .0051(7) -.0004(7) -.0006(8)
C26 .0663(14) .0570(13) .0527(12) -.0027(11) .0049(10) -.0141(10)
C27 .0463(11) .0640(14) .0628(13) -.0108(10) -.0014(9) .0024(11)
C28 .0696(14) .0606(13) .0484(11) .0056(11) .0102(10) -.0073(10)
N12 .0486(8) .0382(9) .0374(7) -.0027(7) -.0017(6) -.0019(7)
C13 .0385(8) .0437(10) .0408(9) .0019(7) .0030(7) .0033(7)
C14 .0359(11) .0355(13) .0481(13) .00000 .0055(10) .00000
C16 .0635(14) .0688(15) .0490(12) .0089(11) -.0086(10) .0082(11)
C17 .073(2) .0382(16) .080(2) .00000 .017(2) .00000

loop_
_atom_site_label
_atom_site_fract_x
_atom_site_fract_y
_atom_site_fract_z
_atom_site_U_iso_or_equiv
_atom_site_thermal_displace_type
_atom_site_calc_flag
_atom_site_calc_attached_atom
N21 .35536(12) .7225(2) .13030(10) .0433(8) Uani No No
N22 .33361(11) .7844(2) .20287(9) .0415(8) Uani No No
C23 .40460(13) .8798(2) .22683(11) .0410(9) Uani No No
C24 .47360(13) .8813(2) .16877(11) .0407(9) Uani No No
C25 .43939(13) .7802(2) .10908(11) .0428(9) Uani No No
C26 .40211(19) .9656(3) .30554(14) .0586(13) Uani No No
C27 .56448(16) .9731(3) .16994(15) .0577(13) Uani No No
C28 .48383(19) .7345(3) .03184(14) .0594(13) Uani No No
N12 .26997(11) .4612(2) .03667(10) .0414(8) Uani No No
C13 .28248(12) .3071(2) .05999(11) .0410(9) Uani No No
C14 .25000 .2043(3) .00000 .0398(12) Uani No No
C16 .32655(19) .2663(4) .13847(14) .0605(13) Uani No No
C17 .25000 .0223(4) .00000 .064(2) Uani No No
H21 .324(3) .655(6) .107(3) .010(9) Uiso No No
H22 .281(3) .761(5) .230(3) .016(10) Uiso No No
H26a .400(3) 1.080(7) .300(3) .094(15) Uiso No No
H26b .344(4) .951(6) .330(3) .090(14) Uiso No No
H26c .448(4) .936(7) .341(3) .096(15) Uiso No No
H27a .584(3) 1.026(6) .220(3) .076(11) Uiso No No
H27b .570(3) 1.058(6) .127(3) .077(12) Uiso No No
H27c .619(3) .912(6) .160(3) .088(13) Uiso No No
H28a .448(3) .664(6) .000(3) .084(13) Uiso No No
H28b .494(3) .827(6) -.003(3) .075(11) Uiso No No
H28c .544(3) .682(5) .036(2) .072(11) Uiso No No
H12 .284(2) .543(6) .061(2) .002(8) Uiso No No
H16a .388(3) .237(5) .136(3) .074(12) Uiso No No
H16b .319(4) .348(7) .177(3) .103(17) Uiso No No
H16c .288(4) .196(6) .169(3) .092(14) Uiso No No
H17a .177(5) -.023(8) -.008(4) .045(15) Uiso No No
H17b .287(6) -.021(10) -.040(5) .06(2) Uiso No No
H17c .266(4) -.023(7) .057(4) .030(13) Uiso No No

loop_
_atom_type_symbol
_atom_type_description
_atom_type_scat_dispersion_real
_atom_type_scat_dispersion_imag
_atom_type_scat_source
C ? .017 .009 IntTabIV
H ? 0 0 IntTabIV
N ? .029 .018 IntTabIV

loop_
_geom_angle_atom_site_label_1
_geom_angle_atom_site_label_2
_geom_angle_atom_site_label_3
_geom_angle_site_symmetry_1
_geom_angle_site_symmetry_3
_geom_angle
N22 N21 C25 . . 108.49(16)
N22 N21 H21 . . 124(3)
C25 N21 H21 . . 127(3)
N21 N22 C23 . . 108.16(15)
N21 N22 H22 . . 125(3)
C23 N22 H22 . . 127(3)
N22 C23 C24 . . 109.30(16)
N22 C23 C26 . . 121.13(18)
C24 C23 C26 . . 129.57(18)
C23 C24 C25 . . 104.83(16)
C23 C24 C27 . . 127.63(18)
C25 C24 C27 . . 127.53(18)
N21 C25 C24 . . 109.22(16)
N21 C25 C28 . . 121.84(18)
C24 C25 C28 . . 128.94(18)
C23 C26 H26a . . 112(3)
C23 C26 H26b . . 111(3)
C23 C26 H26c . . 115(3)
H26a C26 H26b . . 99(4)
H26a C26 H26c . . 110(5)
H26b C26 H26c . . 108(4)
C24 C27 H27a . . 118(3)
C24 C27 H27b . . 114(2)
C24 C27 H27c . . 116(3)
H27a C27 H27b . . 106(4)
H27a C27 H27c . . 99(4)
H27b C27 H27c . . 100(4)
C25 C28 H28a . . 115(3)
C25 C28 H28b . . 113(3)
C25 C28 H28c . . 116(2)
H28a C28 H28b . . 103(4)
H28a C28 H28c . . 104(4)
H28b C28 H28c . . 105(4)
C13 N12 H12 . . 128(3)
C13 N12 N12 . 2 108.56(16)
H12 N12 N12 . 2 123(3)
N12 C13 C14 . . 109.10(16)
N12 C13 C16 . . 121.66(19)
C14 C13 C16 . . 129.2(2)
C13 C14 C17 . . 127.66(11)
C13 C14 C13 . 2 104.7(2)
C17 C14 C13 . 2 127.66(11)
C13 C16 H16a . . 114(3)
C13 C16 H16b . . 113(3)
C13 C16 H16c . . 113(3)
H16a C16 H16b . . 110(4)
H16a C16 H16c . . 115(4)
H16b C16 H16c . . 90(5)
C14 C17 H17a . . 110(3)
C14 C17 H17b . . 113(5)
C14 C17 H17c . . 111(3)
C14 C17 H17a . 2 110(3)
C14 C17 H17b . 2 113(5)
C14 C17 H17c . 2 111(3)
H17a C17 H17b . . 109(7)
H17a C17 H17c . . 100(5)
H17a C17 H17a . 2 141(5)
H17a C17 H17b . 2 55(7)
H17a C17 H17c . 2 65(5)
H17b C17 H17c . . 114(6)
H17b C17 H17a . 2 55(7)
H17b C17 H17b . 2 135(7)
H17b C17 H17c . 2 47(6)
H17c C17 H17a . 2 65(5)
H17c C17 H17b . 2 47(6)
H17c C17 H17c . 2 138(4)
H17a C17 H17b 2 2 109(7)
H17a C17 H17c 2 2 100(5)
H17b C17 H17c 2 2 114(6)
C17 H17b H17c . 2 75(8)
C17 H17c H17b . 2 58(7)

loop_
_geom_bond_atom_site_label_1
_geom_bond_atom_site_label_2
_geom_bond_site_symmetry_2
_geom_bond_distance
N21 N22 . 1.357(2)
N21 C25 . 1.336(3)
N21 H21 . .81(5)
N22 C23 . 1.336(2)
N22 H22 . .89(5)
C23 C24 . 1.388(3)
C23 C26 . 1.496(3)
C24 C25 . 1.385(3)
C24 C27 . 1.496(3)
C25 C28 . 1.494(3)
C26 H26a . .95(6)
C26 H26b . .93(5)
C26 H26c . .92(5)
C27 H27a . .99(5)
C27 H27b . 1.00(5)
C27 H27c . .94(5)
C28 H28a . .94(5)
C28 H28b . .97(5)
C28 H28c . .96(4)
N12 C13 . 1.341(3)
N12 H12 . .81(4)
N12 N12 2 1.346(2)
C13 C14 . 1.389(2)
C13 C16 . 1.487(3)
C14 C17 . 1.502(4)
C16 H16a . .90(5)
C16 H16b . .94(6)
C16 H16c . .95(5)
C17 H17a . 1.10(7)
C17 H17b . .92(9)
C17 H17c . 1.05(6)
C17 H17a 2 1.10(7)
C17 H17b 2 .92(9)
C17 H17c 2 1.05(6)
H17b H17c 2 .80(11)

loop_
_geom_hbond_atom_site_label_D
_geom_hbond_atom_site_label_H
_geom_hbond_atom_site_label_A
_geom_hbond_site_symmetry_A
_geom_hbond_distance_DH
_geom_hbond_distance_HA
_geom_hbond_distance_DA
_geom_hbond_angle_DHA
_geom_hbond_publ_flag
N12 H12 N21 . .81(4) 2.13(4) 2.920(2) 165(4) yes
N21 H21 N12 . .81(5) 2.12(5) 2.920(2) 168(4) yes
N22 H22 N22 7_565 .89(5) 2.03(5) 2.921(2) 176(4) yes
C17 H17c CEN2 1_545 1.05(6) 2.99(6) 3.9255(17) 149(4) ?
C17 H17a CEN2 2_545 1.10(7) 3.20(7) 3.9255(17) 124(4) ?
C27 H27a CEN2 6_655 .99(5) 3.01(5) 3.913(3) 153(3) ?
C28 H28c CEN1 3_665 .96(4) 3.00(4) 3.881(3) 153(3) ?

loop_
_geom_torsion_atom_site_label_1
_geom_torsion_atom_site_label_2
_geom_torsion_atom_site_label_3
_geom_torsion_atom_site_label_4
_geom_torsion_site_symmetry_1
_geom_torsion
N12 N12 C13 C16 2 179.19(18)
N12 C13 C14 C17 . 179.93(9)
N21 N22 C23 C26 . -179.51(18)
N22 C23 C24 C27 . 179.1(2)
N22 N21 C25 C28 . 179.83(18)
